data_1526371
loop_
_publ_author_name
'Hoyos, D.A.'
'Echavarria, A.'
'Saldarriaga, C.'

_publ_section_title
;
 Synthesis and structure of a porous zinc vanadate, Zn3 (V O4)2 * 3(H2 O)
;
_journal_name_full 'Journal of Materials Science'
_journal_page_first 5515
_journal_page_last 5518
_journal_volume 36
_journal_year 2001
_chemical_formula_sum 'H5.86 O10.93 V2 Zn3'
_chemical_name_systematic 'Zn3 (V O4)2 (H2 O)2.93'
_space_group_IT_number 174
_symmetry_space_group_name_Hall 'P -6'
_symmetry_space_group_name_H-M 'P -6'
_cell_angle_alpha 90
_cell_angle_beta 90
_cell_angle_gamma 120
_cell_formula_units_Z 1
_cell_length_a 6.07877
_cell_length_b 6.07877
_cell_length_c 7.1827
_cell_volume 229.853
_citation_journal_id_ASTM JMTSAS
_cod_data_source_file Hoyos_JMTSAS_2001_1810.cif
_cod_data_source_block H5.86O10.93V2Zn3
_cod_original_cell_volume 229.8528
_cod_database_code 1526371

loop_
_symmetry_equiv_pos_as_xyz
x,y,z
-x+y,-x,-z
-y,x-y,z
x,y,-z
-x+y,-x,z
-y,x-y,-z

loop_
_atom_site_label
_atom_site_type_symbol
_atom_site_fract_x
_atom_site_fract_y
_atom_site_fract_z
_atom_site_occupancy
_atom_site_U_iso_or_equiv
Zn1 Zn+2 0.3301 0.1575 0 1 0.0
O3 O-2 0.6667 0.3333 0.1257 1 0.0
O2 O-2 0 0 0.5 1.93 0.0
V1 V+5 0.3333 0.6667 0.7542 1 0.0
O4 O-2 0.3333 0.6667 0.5 1 0.0
O1 O-2 0.1452 0.7859 0.8241 1 0.0
